data_1563116
loop_
_publ_author_name
'McMillen, Colin'
'Heyward, Carla'
'Giesber, Henry'
'Kolis, Joseph'

_publ_section_title
;
 Crystal structures of the novel hydrated borates Ba2B5O9(OH), Sr2B5O9(OH)
 and Li2Sr8B22O41(OH)2
;
_journal_issue 11
_journal_name_full 'Journal of Solid State Chemistry'
_journal_page_first 2966
_journal_page_last 2971
_journal_paper_doi 10.1016/j.jssc.2011.08.023
_journal_volume 184
_journal_year 2011
_chemical_formula_sum 'B5 H O10 Sr2'
_chemical_formula_weight 390.30
_space_group_IT_number 14
_space_group_name_Hall '-P 2ybc'
_space_group_name_H-M_alt 'P 1 21/c 1'
_symmetry_cell_setting monoclinic
_symmetry_space_group_name_H-M 'P 1 21/c 1'
_atom_sites_solution_hydrogens geom
_atom_sites_solution_primary direct
_atom_sites_solution_secondary difmap
_audit_creation_method SHELXL-97
_cell_angle_alpha 90.00
_cell_angle_beta 94.35(3)
_cell_angle_gamma 90.00
_cell_formula_units_Z 4
_cell_length_a 6.4970(13)
_cell_length_b 8.4180(17)
_cell_length_c 14.177(3)
_cell_measurement_reflns_used 5239
_cell_measurement_temperature 293(2)
_cell_measurement_theta_max 26.34
_cell_measurement_theta_min 2.82
_cell_volume 773.1(3)
_computing_cell_refinement 'CrystalClear (Rigaku/MSC, 1999)'
_computing_data_collection 'CrystalClear (Rigaku/MSC, 1999)'
_computing_data_reduction 'CrystalClear (Rigaku/MSC, 1999)'
_computing_molecular_graphics 'SHELXTL (Bruker-AXS, 1999)'
_computing_publication_material 'SHELXTL (Bruker-AXS, 1999)'
_computing_structure_refinement 'SHELXTL (Bruker-AXS, 1999)'
_computing_structure_solution 'SHELXTL (Bruker-AXS, 1999)'
_diffrn_ambient_temperature 293(2)
_diffrn_detector_area_resol_mean 14.6199
_diffrn_measured_fraction_theta_full 0.998
_diffrn_measured_fraction_theta_max 0.998
_diffrn_measurement_device_type 'Rigaku AFC8S'
_diffrn_measurement_method '\w scans'
_diffrn_radiation_monochromator graphite
_diffrn_radiation_source 'fine-focus sealed tube'
_diffrn_radiation_type MoK\a
_diffrn_radiation_wavelength 0.71073
_diffrn_reflns_av_R_equivalents 0.0491
_diffrn_reflns_av_sigmaI/netI 0.0315
_diffrn_reflns_limit_h_max 8
_diffrn_reflns_limit_h_min -8
_diffrn_reflns_limit_k_max 10
_diffrn_reflns_limit_k_min -10
_diffrn_reflns_limit_l_max 17
_diffrn_reflns_limit_l_min -17
_diffrn_reflns_number 7256
_diffrn_reflns_theta_full 26.34
_diffrn_reflns_theta_max 26.34
_diffrn_reflns_theta_min 2.82
_diffrn_standards_decay_% 0
_diffrn_standards_interval_count 0
_diffrn_standards_interval_time 0
_diffrn_standards_number 0
_exptl_absorpt_coefficient_mu 13.844
_exptl_absorpt_correction_T_max 0.2306
_exptl_absorpt_correction_T_min 0.1293
_exptl_absorpt_correction_type multi-scan
_exptl_absorpt_process_details 'REQAB, CrystalClear'
_exptl_crystal_colour colorless
_exptl_crystal_density_diffrn 3.353
_exptl_crystal_density_method 'not measured'
_exptl_crystal_description 'rod fragment'
_exptl_crystal_F_000 728
_exptl_crystal_size_max 0.25
_exptl_crystal_size_mid 0.25
_exptl_crystal_size_min 0.15
_refine_diff_density_max 0.854
_refine_diff_density_min -0.658
_refine_diff_density_rms 0.143
_refine_ls_extinction_method none
_refine_ls_goodness_of_fit_ref 1.087
_refine_ls_hydrogen_treatment constr
_refine_ls_matrix_type full
_refine_ls_number_parameters 154
_refine_ls_number_reflns 1577
_refine_ls_number_restraints 0
_refine_ls_restrained_S_all 1.087
_refine_ls_R_factor_all 0.0367
_refine_ls_R_factor_gt 0.0272
_refine_ls_shift/su_max 0.001
_refine_ls_shift/su_mean 0.000
_refine_ls_structure_factor_coef Fsqd
_refine_ls_weighting_details 'calc w=1/[\s^2^(Fo^2^)+(0.0329P)^2^+0.5496P] where P=(Fo^2^+2Fc^2^)/3'
_refine_ls_weighting_scheme calc
_refine_ls_wR_factor_gt 0.0598
_refine_ls_wR_factor_ref 0.0623
_reflns_number_gt 1378
_reflns_number_total 1577
_reflns_threshold_expression >2sigma(I)
_cod_data_source_file JSSC-2011-184-2966.cif
_cod_data_source_block cdm682b
_cod_depositor_comments
;
The following automatic conversions were performed:

data item '_symmetry_cell_setting' value 'Monoclinic' was changed to
'monoclinic' in accordance with the built-in table derived from the
CIF Core dictionary named 'cif_core.dic' version 2.4.5 last updated
on 2014-11-21.

Automatic conversion script
Id: cif_fix_values 8369 2020-08-20 11:38:08Z andrius 
;
_cod_original_sg_symbol_H-M P21/c
_cod_database_code 1563116

loop_
_symmetry_equiv_pos_as_xyz
'x, y, z'
'-x, y+1/2, -z+1/2'
'-x, -y, -z'
'x, -y-1/2, z-1/2'

loop_
_atom_site_label
_atom_site_type_symbol
_atom_site_fract_x
_atom_site_fract_y
_atom_site_fract_z
_atom_site_U_iso_or_equiv
_atom_site_adp_type
_atom_site_occupancy
_atom_site_symmetry_multiplicity
_atom_site_calc_flag
_atom_site_refinement_flags
_atom_site_disorder_assembly
_atom_site_disorder_group
Sr1 Sr 0.51906(6) 0.15788(4) 0.60875(3) 0.00838(11) Uani 1 1 d . . .
Sr2 Sr 0.04975(6) 0.00124(4) 0.77433(3) 0.00862(11) Uani 1 1 d . . .
O6 O 0.3197(4) -0.1140(3) 0.6659(2) 0.0077(6) Uani 1 1 d . . .
O10 O 0.5620(5) 0.4540(4) 0.6179(2) 0.0151(7) Uani 1 1 d . . .
H10 H 0.5936 0.5062 0.5653 0.025 Uiso 1 1 d R . .
O7 O -0.2453(4) 0.1118(3) 0.8766(2) 0.0096(6) Uani 1 1 d . . .
O8 O 0.6476(4) -0.0470(3) 0.7468(2) 0.0090(6) Uani 1 1 d . . .
O1 O 0.3790(4) 0.1468(3) 0.4141(2) 0.0084(6) Uani 1 1 d . . .
B3 B -0.1951(7) 0.2765(5) 0.8929(3) 0.0064(9) Uani 1 1 d . . .
B5 B 0.5359(7) -0.1602(5) 0.6855(3) 0.0055(8) Uani 1 1 d . . .
O9 O 0.5613(4) -0.3201(3) 0.7206(2) 0.0081(6) Uani 1 1 d . . .
O2 O 0.0261(4) 0.2997(4) 0.8673(2) 0.0095(6) Uani 1 1 d . . .
O5 O -0.0701(5) 0.2119(4) 0.6539(2) 0.0112(6) Uani 1 1 d . . .
O4 O -0.2029(4) 0.3163(4) 0.99519(19) 0.0100(6) Uani 1 1 d . . .
O3 O 0.1587(4) 0.2059(4) 0.5301(2) 0.0134(6) Uani 1 1 d . . .
B1 B 0.1860(7) 0.1840(5) 0.4342(3) 0.0072(8) Uani 1 1 d . . .
B2 B -0.0414(7) 0.2965(5) 1.0628(3) 0.0087(9) Uani 1 1 d . . .
B4 B -0.4263(7) 0.0538(5) 0.8213(3) 0.0075(9) Uani 1 1 d . . .

loop_
_atom_site_aniso_label
_atom_site_aniso_U_11
_atom_site_aniso_U_22
_atom_site_aniso_U_33
_atom_site_aniso_U_23
_atom_site_aniso_U_13
_atom_site_aniso_U_12
Sr1 0.00749(19) 0.0088(2) 0.00882(19) 0.00107(14) 0.00049(13) 0.00025(15)
Sr2 0.00792(19) 0.00933(19) 0.0086(2) -0.00020(14) 0.00071(14) 0.00102(15)
O6 0.0067(14) 0.0075(13) 0.0087(14) -0.0013(11) -0.0011(11) -0.0002(12)
O10 0.0151(16) 0.0139(15) 0.0166(16) 0.0003(12) 0.0031(13) 0.0044(13)
O7 0.0081(13) 0.0070(13) 0.0130(15) 0.0006(11) -0.0040(11) 0.0000(12)
O8 0.0066(13) 0.0055(13) 0.0147(15) -0.0039(11) -0.0005(12) 0.0008(11)
O1 0.0047(13) 0.0131(15) 0.0076(13) 0.0010(11) 0.0014(11) 0.0015(11)
B3 0.003(2) 0.008(2) 0.008(2) -0.0005(16) -0.0010(16) -0.0021(17)
B5 0.005(2) 0.008(2) 0.0030(19) 0.0018(16) 0.0000(16) -0.0004(17)
O9 0.0075(13) 0.0057(13) 0.0107(14) 0.0023(11) -0.0029(11) -0.0007(11)
O2 0.0032(13) 0.0178(15) 0.0076(14) -0.0006(12) 0.0010(11) -0.0002(12)
O5 0.0097(14) 0.0153(15) 0.0087(14) -0.0010(11) 0.0022(11) 0.0023(12)
O4 0.0062(13) 0.0176(15) 0.0058(13) -0.0008(12) -0.0019(11) 0.0007(12)
O3 0.0052(14) 0.0272(17) 0.0077(14) -0.0018(12) 0.0003(11) 0.0007(13)
B1 0.009(2) 0.005(2) 0.007(2) -0.0005(16) 0.0005(17) 0.0003(17)
B2 0.008(2) 0.008(2) 0.010(2) 0.0017(17) 0.0003(17) 0.0005(18)
B4 0.006(2) 0.006(2) 0.010(2) -0.0008(16) -0.0013(18) -0.0010(17)

loop_
_atom_type_symbol
_atom_type_description
_atom_type_scat_dispersion_real
_atom_type_scat_dispersion_imag
_atom_type_scat_source
B B 0.0013 0.0007 'International Tables Vol C Tables 4.2.6.8 and 6.1.1.4'
H H 0.0000 0.0000 'International Tables Vol C Tables 4.2.6.8 and 6.1.1.4'
O O 0.0106 0.0060 'International Tables Vol C Tables 4.2.6.8 and 6.1.1.4'
Sr Sr -1.5307 3.2498 'International Tables Vol C Tables 4.2.6.8 and 6.1.1.4'

loop_
_geom_angle_atom_site_label_1
_geom_angle_atom_site_label_2
_geom_angle_atom_site_label_3
_geom_angle
_geom_angle_site_symmetry_1
_geom_angle_site_symmetry_3
O10 Sr1 O4 82.25(10) . 4_665
O10 Sr1 O9 84.69(10) . 2_656
O4 Sr1 O9 144.90(9) 4_665 2_656
O10 Sr1 O3 87.70(10) . .
O4 Sr1 O3 112.74(9) 4_665 .
O9 Sr1 O3 99.08(10) 2_656 .
O10 Sr1 O1 158.56(10) . 3_656
O4 Sr1 O1 79.00(9) 4_665 3_656
O9 Sr1 O1 104.96(9) 2_656 3_656
O3 Sr1 O1 109.07(9) . 3_656
O10 Sr1 O8 124.83(9) . .
O4 Sr1 O8 108.78(9) 4_665 .
O9 Sr1 O8 54.90(9) 2_656 .
O3 Sr1 O8 130.04(10) . .
O1 Sr1 O8 53.71(8) 3_656 .
O10 Sr1 O5 73.76(9) . 1_655
O4 Sr1 O5 53.19(9) 4_665 1_655
O9 Sr1 O5 91.86(9) 2_656 1_655
O3 Sr1 O5 157.53(10) . 1_655
O1 Sr1 O5 86.65(9) 3_656 1_655
O8 Sr1 O5 72.12(9) . 1_655
O10 Sr1 O6 148.70(9) . .
O4 Sr1 O6 129.05(9) 4_665 .
O9 Sr1 O6 69.24(9) 2_656 .
O3 Sr1 O6 79.94(9) . .
O1 Sr1 O6 51.04(8) 3_656 .
O8 Sr1 O6 52.16(9) . .
O5 Sr1 O6 122.43(9) 1_655 .
O10 Sr1 O1 96.26(9) . .
O4 Sr1 O1 64.81(9) 4_665 .
O9 Sr1 O1 149.37(9) 2_656 .
O3 Sr1 O1 50.53(9) . .
O1 Sr1 O1 85.11(9) 3_656 .
O8 Sr1 O1 138.03(8) . .
O5 Sr1 O1 117.90(9) 1_655 .
O6 Sr1 O1 97.72(8) . .
O10 Sr1 B5 154.12(12) . .
O4 Sr1 B5 108.20(11) 4_665 .
O9 Sr1 B5 73.21(11) 2_656 .
O3 Sr1 B5 108.61(12) . .
O1 Sr1 B5 32.27(10) 3_656 .
O8 Sr1 B5 29.77(10) . .
O5 Sr1 B5 93.29(11) 1_655 .
O6 Sr1 B5 29.84(10) . .
O1 Sr1 B5 109.62(11) . .
O10 Sr1 B2 77.32(11) . 4_665
O4 Sr1 B2 27.11(11) 4_665 4_665
O9 Sr1 B2 117.96(11) 2_656 4_665
O3 Sr1 B2 137.95(11) . 4_665
O1 Sr1 B2 81.26(11) 3_656 4_665
O8 Sr1 B2 89.55(11) . 4_665
O5 Sr1 B2 26.11(11) 1_655 4_665
O6 Sr1 B2 129.83(11) . 4_665
O1 Sr1 B2 91.90(11) . 4_665
B5 Sr1 B2 101.01(13) . 4_665
O10 Sr1 B4 102.92(11) . 1_655
O4 Sr1 B4 127.20(11) 4_665 1_655
O9 Sr1 B4 27.58(10) 2_656 1_655
O3 Sr1 B4 119.91(11) . 1_655
O1 Sr1 B4 80.66(10) 3_656 1_655
O8 Sr1 B4 27.84(10) . 1_655
O5 Sr1 B4 77.51(11) 1_655 1_655
O6 Sr1 B4 60.70(10) . 1_655
O1 Sr1 B4 158.42(10) . 1_655
B5 Sr1 B4 51.70(12) . 1_655
B2 Sr1 B4 101.79(13) 4_665 1_655
O5 Sr2 O6 92.83(9) . .
O5 Sr2 O5 155.01(7) . 2_546
O6 Sr2 O5 82.38(9) . 2_546
O5 Sr2 O8 76.06(9) . 1_455
O6 Sr2 O8 123.90(9) . 1_455
O5 Sr2 O8 86.28(9) 2_546 1_455
O5 Sr2 O2 84.71(9) . 2_546
O6 Sr2 O2 53.75(9) . 2_546
O5 Sr2 O2 72.65(9) 2_546 2_546
O8 Sr2 O2 70.39(9) 1_455 2_546
O5 Sr2 O7 85.70(9) . .
O6 Sr2 O7 176.18(9) . .
O5 Sr2 O7 97.48(9) 2_546 .
O8 Sr2 O7 52.32(9) 1_455 .
O2 Sr2 O7 122.55(9) 2_546 .
O5 Sr2 O2 70.78(9) . .
O6 Sr2 O2 131.62(9) . .
O5 Sr2 O2 129.72(9) 2_546 .
O8 Sr2 O2 96.69(8) 1_455 .
O2 Sr2 O2 154.64(7) 2_546 .
O7 Sr2 O2 51.08(8) . .
O5 Sr2 O10 131.66(9) . 2_646
O6 Sr2 O10 70.06(9) . 2_646
O5 Sr2 O10 69.60(9) 2_546 2_646
O8 Sr2 O10 150.99(9) 1_455 2_646
O2 Sr2 O10 114.81(9) 2_546 2_646
O7 Sr2 O10 113.50(9) . 2_646
O2 Sr2 O10 87.26(9) . 2_646
O5 Sr2 O9 83.02(9) . 2_656
O6 Sr2 O9 65.70(8) . 2_656
O5 Sr2 O9 116.44(9) 2_546 2_656
O8 Sr2 O9 157.11(8) 1_455 2_656
O2 Sr2 O9 117.20(8) 2_546 2_656
O7 Sr2 O9 117.53(8) . 2_656
O2 Sr2 O9 67.26(8) . 2_656
O10 Sr2 O9 48.64(8) 2_646 2_656
O5 Sr2 B3 90.43(10) . 2_546
O6 Sr2 B3 26.05(10) . 2_546
O5 Sr2 B3 74.53(10) 2_546 2_546
O8 Sr2 B3 98.18(10) 1_455 2_546
O2 Sr2 B3 27.80(10) 2_546 2_546
O7 Sr2 B3 150.30(10) . 2_546
O2 Sr2 B3 152.37(10) . 2_546
O10 Sr2 B3 90.88(10) 2_646 2_546
O9 Sr2 B3 91.09(10) 2_656 2_546
O5 Sr2 B4 78.14(11) . .
O6 Sr2 B4 150.14(10) . .
O5 Sr2 B4 93.87(10) 2_546 .
O8 Sr2 B4 26.39(10) 1_455 .
O2 Sr2 B4 96.78(10) 2_546 .
O7 Sr2 B4 26.05(10) . .
O2 Sr2 B4 72.45(10) . .
O10 Sr2 B4 136.18(11) 2_646 .
O9 Sr2 B4 139.22(10) 2_656 .
B3 Sr2 B4 124.56(12) 2_546 .
O5 Sr2 B3 73.77(10) . .
O6 Sr2 B3 157.49(10) . .
O5 Sr2 B3 117.30(10) 2_546 .
O8 Sr2 B3 71.19(10) 1_455 .
O2 Sr2 B3 139.39(10) 2_546 .
O7 Sr2 B3 24.60(10) . .
O2 Sr2 B3 27.02(9) . .
O10 Sr2 B3 105.13(10) 2_646 .
O9 Sr2 B3 94.26(9) 2_656 .
B3 Sr2 B3 162.52(6) 2_546 .
B4 Sr2 B3 45.82(11) . .
B3 O6 B5 115.2(3) 2_546 .
B3 O6 Sr2 101.8(2) 2_546 .
B5 O6 Sr2 131.8(2) . .
B3 O6 Sr1 127.4(2) 2_546 .
B5 O6 Sr1 79.2(2) . .
Sr2 O6 Sr1 102.41(9) . .
B4 O10 Sr1 120.5(2) 2_556 .
B4 O10 Sr2 98.3(2) 2_556 2_656
Sr1 O10 Sr2 104.74(10) . 2_656
B3 O7 B4 125.3(3) . .
B3 O7 Sr2 105.1(2) . .
B4 O7 Sr2 100.2(2) . .
B5 O8 B4 129.7(3) . 1_655
B5 O8 Sr2 129.4(2) . 1_655
B4 O8 Sr2 100.3(2) 1_655 1_655
B5 O8 Sr1 82.7(2) . .
B4 O8 Sr1 93.0(2) 1_655 .
Sr2 O8 Sr1 104.91(10) 1_655 .
B1 O1 B5 125.1(3) . 3_656
B1 O1 Sr1 119.5(3) . 3_656
B5 O1 Sr1 81.5(2) 3_656 3_656
B1 O1 Sr1 91.3(2) . .
B5 O1 Sr1 140.2(2) 3_656 .
Sr1 O1 Sr1 94.89(9) 3_656 .
O7 B3 O6 114.2(3) . 2_556
O7 B3 O4 110.4(3) . .
O6 B3 O4 111.0(3) 2_556 .
O7 B3 O2 107.0(3) . .
O6 B3 O2 106.1(3) 2_556 .
O4 B3 O2 107.8(3) . .
O7 B3 Sr2 121.4(3) . 2_556
O6 B3 Sr2 52.14(18) 2_556 2_556
O4 B3 Sr2 127.9(3) . 2_556
O2 B3 Sr2 54.24(18) . 2_556
O7 B3 Sr2 50.27(18) . .
O6 B3 Sr2 114.7(2) 2_556 .
O4 B3 Sr2 134.3(3) . .
O2 B3 Sr2 58.26(18) . .
Sr2 B3 Sr2 81.94(10) 2_556 .
O9 B5 O8 111.7(3) . .
O9 B5 O6 113.4(3) . .
O8 B5 O6 111.7(3) . .
O9 B5 O1 109.9(3) . 3_656
O8 B5 O1 107.5(3) . 3_656
O6 B5 O1 102.1(3) . 3_656
O9 B5 Sr1 175.1(3) . .
O8 B5 Sr1 67.6(2) . .
O6 B5 Sr1 71.0(2) . .
O1 B5 Sr1 66.27(18) 3_656 .
O9 B5 Sr1 44.48(17) . 2_646
O8 B5 Sr1 81.9(2) . 2_646
O6 B5 Sr1 97.1(2) . 2_646
O1 B5 Sr1 153.3(3) 3_656 2_646
Sr1 B5 Sr1 138.68(15) . 2_646
B5 O9 B4 119.0(3) . 2_546
B5 O9 Sr1 111.9(2) . 2_646
B4 O9 Sr1 100.0(2) 2_546 2_646
B5 O9 Sr2 124.3(2) . 2_646
B4 O9 Sr2 97.2(2) 2_546 2_646
Sr1 O9 Sr2 100.34(9) 2_646 2_646
B1 O2 B3 122.2(3) 4_566 .
B1 O2 Sr2 123.6(3) 4_566 2_556
B3 O2 Sr2 98.0(2) . 2_556
B1 O2 Sr2 110.3(2) 4_566 .
B3 O2 Sr2 94.7(2) . .
Sr2 O2 Sr2 103.16(9) 2_556 .
B2 O5 Sr2 124.1(3) 4_565 .
B2 O5 Sr2 114.8(3) 4_565 2_556
Sr2 O5 Sr2 112.41(11) . 2_556
B2 O5 Sr1 88.3(3) 4_565 1_455
Sr2 O5 Sr1 106.57(11) . 1_455
Sr2 O5 Sr1 105.25(10) 2_556 1_455
B2 O4 B3 124.7(3) . .
B2 O4 Sr1 96.4(2) . 4_466
B3 O4 Sr1 136.0(2) . 4_466
B1 O3 B2 120.3(3) . 4_565
B1 O3 Sr1 103.0(2) . .
B2 O3 Sr1 133.8(3) 4_565 .
O1 B1 O2 123.5(4) . 4_565
O1 B1 O3 115.2(4) . .
O2 B1 O3 121.2(4) 4_565 .
O1 B1 Sr1 63.6(2) . .
O2 B1 Sr1 172.8(3) 4_565 .
O3 B1 Sr1 51.6(2) . .
O5 B2 O4 122.1(4) 4_566 .
O5 B2 O3 121.4(4) 4_566 4_566
O4 B2 O3 116.4(4) . 4_566
O5 B2 Sr1 65.6(2) 4_566 4_466
O4 B2 Sr1 56.5(2) . 4_466
O3 B2 Sr1 170.8(3) 4_566 4_466
O5 B2 Sr2 44.6(2) 4_566 3_557
O4 B2 Sr2 120.7(3) . 3_557
O3 B2 Sr2 105.9(3) 4_566 3_557
Sr1 B2 Sr2 83.28(11) 4_466 3_557
O5 B2 Sr2 37.5(2) 4_566 4_566
O4 B2 Sr2 128.0(3) . 4_566
O3 B2 Sr2 100.9(3) 4_566 4_566
Sr1 B2 Sr2 81.49(11) 4_466 4_566
Sr2 B2 Sr2 77.61(10) 3_557 4_566
O7 B4 O8 106.8(3) . 1_455
O7 B4 O9 114.2(3) . 2_556
O8 B4 O9 110.1(3) 1_455 2_556
O7 B4 O10 111.1(3) . 2_546
O8 B4 O10 108.8(3) 1_455 2_546
O9 B4 O10 105.8(3) 2_556 2_546
O7 B4 Sr1 117.0(3) . 1_455
O8 B4 Sr1 59.15(19) 1_455 1_455
O9 B4 Sr1 52.39(18) 2_556 1_455
O10 B4 Sr1 131.8(3) 2_546 1_455
O7 B4 Sr2 53.78(19) . .
O8 B4 Sr2 53.34(19) 1_455 .
O9 B4 Sr2 124.3(3) 2_556 .
O10 B4 Sr2 129.8(3) 2_546 .
Sr1 B4 Sr2 83.15(11) 1_455 .
O7 B4 Sr2 153.9(3) . 1_455
O8 B4 Sr2 99.1(2) 1_455 1_455
O9 B4 Sr2 57.68(19) 2_556 1_455
O10 B4 Sr2 55.62(19) 2_546 1_455
Sr1 B4 Sr2 79.15(11) 1_455 1_455
Sr2 B4 Sr2 152.35(15) . 1_455

loop_
_geom_bond_atom_site_label_1
_geom_bond_atom_site_label_2
_geom_bond_distance
_geom_bond_site_symmetry_2
Sr1 O10 2.511(3) .
Sr1 O4 2.519(3) 4_665
Sr1 O9 2.520(3) 2_656
Sr1 O3 2.548(3) .
Sr1 O1 2.675(3) 3_656
Sr1 O8 2.693(3) .
Sr1 O5 2.735(3) 1_655
Sr1 O6 2.780(3) .
Sr1 O1 2.840(3) .
Sr1 B5 2.889(5) .
Sr1 B2 3.001(5) 4_665
Sr1 B4 3.133(5) 1_655
Sr2 O5 2.542(3) .
Sr2 O6 2.605(3) .
Sr2 O5 2.639(3) 2_546
Sr2 O8 2.644(3) 1_455
Sr2 O2 2.646(3) 2_546
Sr2 O7 2.658(3) .
Sr2 O2 2.847(3) .
Sr2 O10 2.876(3) 2_646
Sr2 O9 2.937(3) 2_656
Sr2 B3 3.230(5) 2_546
Sr2 B4 3.243(5) .
Sr2 B3 3.336(5) .
O6 B3 1.449(5) 2_546
O6 B5 1.463(5) .
O10 B4 1.530(5) 2_556
O10 Sr2 2.876(3) 2_656
O7 B3 1.439(5) .
O7 B4 1.447(5) .
O8 B5 1.446(5) .
O8 B4 1.465(5) 1_655
O8 Sr2 2.644(3) 1_655
O1 B1 1.344(5) .
O1 B5 1.560(5) 3_656
O1 Sr1 2.675(3) 3_656
B3 O6 1.449(5) 2_556
B3 O4 1.493(5) .
B3 O2 1.521(5) .
B3 Sr2 3.230(5) 2_556
B5 O9 1.440(5) .
B5 O1 1.560(5) 3_656
B5 Sr1 3.337(4) 2_646
O9 B4 1.473(5) 2_546
O9 Sr1 2.520(3) 2_646
O9 Sr2 2.937(3) 2_646
O2 B1 1.359(5) 4_566
O2 Sr2 2.646(3) 2_556
O5 B2 1.321(6) 4_565
O5 Sr2 2.639(3) 2_556
O5 Sr1 2.735(3) 1_455
O4 B2 1.376(5) .
O4 Sr1 2.519(3) 4_466
O3 B1 1.397(5) .
O3 B2 1.413(5) 4_565
B1 O2 1.359(5) 4_565
B2 O5 1.321(6) 4_566
B2 O3 1.413(5) 4_566
B2 Sr1 3.001(5) 4_466
B2 Sr2 3.411(5) 3_557
B2 Sr2 3.460(5) 4_566
B4 O8 1.465(5) 1_455
B4 O9 1.473(5) 2_556
B4 O10 1.530(5) 2_546
B4 Sr1 3.133(5) 1_455
B4 Sr2 3.447(5) 1_455
